data_4314262
loop_
_publ_author_name
'K. C. Kumara Swamy'
'Michael Veith'
'Volker Huch'
'Sanjay Mathur'

_publ_section_title
;
 Structural Motifs in (t-butoxy)Zirconium Phosphinates, Arsinates, and
 Phosphates
;
_journal_name_full 'Inorganic Chemistry'
_journal_page_first 5837
_journal_page_last 5843
_journal_paper_doi 10.1021/ic034458o
_journal_volume 42
_journal_year 2003
_chemical_formula_sum 'C42 H99 As3 O15 Zr3'
_chemical_formula_weight 1342.63
_chemical_name_systematic
; 
 ? 
;
_space_group_IT_number 14
_symmetry_cell_setting monoclinic
_symmetry_space_group_name_Hall '-P 2yn'
_symmetry_space_group_name_H-M 'P 1 21/n 1'
_atom_sites_solution_hydrogens geom
_atom_sites_solution_primary direct
_atom_sites_solution_secondary difmap
_audit_creation_method SHELXL-97
_cell_angle_alpha 90.00
_cell_angle_beta 109.50(3)
_cell_angle_gamma 90.00
_cell_formula_units_Z 4
_cell_length_a 20.329(4)
_cell_length_b 12.025(2)
_cell_length_c 27.685(6)
_cell_measurement_temperature 293(2)
_cell_volume 6380(2)
_computing_structure_refinement 'SHELXL-97 (Sheldrick, 1997)'
_computing_structure_solution 'SHELXS-97 (Sheldrick, 1990)'
_diffrn_ambient_temperature 293(2)
_diffrn_measured_fraction_theta_full 0.922
_diffrn_measured_fraction_theta_max 0.922
_diffrn_radiation_monochromator graphite
_diffrn_radiation_source 'fine-focus sealed tube'
_diffrn_radiation_type MoK\a
_diffrn_radiation_wavelength 0.71073
_diffrn_reflns_av_R_equivalents 0.0696
_diffrn_reflns_av_sigmaI/netI 0.0542
_diffrn_reflns_limit_h_max 23
_diffrn_reflns_limit_h_min -23
_diffrn_reflns_limit_k_max 13
_diffrn_reflns_limit_k_min -13
_diffrn_reflns_limit_l_max 31
_diffrn_reflns_limit_l_min -31
_diffrn_reflns_number 38547
_diffrn_reflns_theta_full 24.14
_diffrn_reflns_theta_max 24.14
_diffrn_reflns_theta_min 1.86
_exptl_absorpt_coefficient_mu 2.076
_exptl_absorpt_correction_T_max 0.6816
_exptl_absorpt_correction_T_min 0.5748
_exptl_absorpt_correction_type numerical
_exptl_crystal_colour colorless
_exptl_crystal_density_diffrn 1.398
_exptl_crystal_density_method 'not measured'
_exptl_crystal_description 'small needles'
_exptl_crystal_F_000 2760
_exptl_crystal_size_max 0.30
_exptl_crystal_size_mid 0.20
_exptl_crystal_size_min 0.20
_refine_diff_density_max 0.974
_refine_diff_density_min -1.315
_refine_diff_density_rms 0.125
_refine_ls_extinction_method none
_refine_ls_goodness_of_fit_ref 1.008
_refine_ls_hydrogen_treatment mixed
_refine_ls_matrix_type full
_refine_ls_number_parameters 577
_refine_ls_number_reflns 9897
_refine_ls_number_restraints 0
_refine_ls_restrained_S_all 1.008
_refine_ls_R_factor_all 0.0687
_refine_ls_R_factor_gt 0.0510
_refine_ls_shift/su_max 0.002
_refine_ls_shift/su_mean 0.000
_refine_ls_structure_factor_coef Fsqd
_refine_ls_weighting_details 'w=1/[\s^2^(Fo^2^)+(0.0920P)^2^+0.0000P] where P=(Fo^2^+2Fc^2^)/3'
_refine_ls_weighting_scheme calc
_refine_ls_wR_factor_gt 0.1305
_refine_ls_wR_factor_ref 0.1394
_reflns_number_gt 7337
_reflns_number_total 9897
_reflns_threshold_expression >2sigma(I)
_cod_data_source_file ic034458osi20030430_094027_3.cif
_cod_data_source_block compound5
_cod_depositor_comments
;
The following automatic conversions were performed:

'_symmetry_cell_setting' value 'Monoclinic' changed to 'monoclinic'
according to the built-in table from CIF Core dictionary named
'cif_core.dic' version 2.4.1 from 2010-06-29.

Automatic conversion script
Id: cif_fix_values 1646 2011-03-28 12:23:43Z adriana 

The following automatic conversions were performed:

'_refine_ls_weighting_scheme' value 'calc
w=1/[\s^2^(Fo^2^)+(0.0920P)^2^+0.0000P] where P=(Fo^2^+2Fc^2^)/3' was
changed to 'calc'. New tag '_refine_ls_weighting_details' was
created. The value of the new tag was set to
'w=1/[\s^2^(Fo^2^)+(0.0920P)^2^+0.0000P] where P=(Fo^2^+2Fc^2^)/3'.

Automatic conversion script
Id: cif_fix_values 3143 2015-03-26 13:38:13Z robertas 
;
_cod_database_code 4314262

loop_
_symmetry_equiv_pos_as_xyz
'x, y, z'
'-x+1/2, y+1/2, -z+1/2'
'-x, -y, -z'
'x-1/2, -y-1/2, z-1/2'

loop_
_atom_site_label
_atom_site_type_symbol
_atom_site_fract_x
_atom_site_fract_y
_atom_site_fract_z
_atom_site_U_iso_or_equiv
_atom_site_adp_type
_atom_site_occupancy
_atom_site_calc_flag
_atom_site_refinement_flags
_atom_site_disorder_assembly
_atom_site_disorder_group
Zr1 Zr 0.77064(3) 0.98612(4) 0.10128(2) 0.03186(15) Uani 1 d . . .
Zr2 Zr 0.92498(3) 0.86150(5) 0.12835(2) 0.03476(16) Uani 1 d . . .
Zr3 Zr 1.08972(3) 1.01695(5) 0.30940(2) 0.03664(16) Uani 1 d . . .
As1 As 0.90455(3) 1.02425(5) 0.22900(2) 0.03491(16) Uani 1 d . . .
As2 As 1.07989(3) 1.03326(6) 0.17926(2) 0.04228(18) Uani 1 d . . .
As3 As 1.03782(3) 0.75138(5) 0.25210(2) 0.04089(17) Uani 1 d . . .
O1 O 0.7253(2) 0.9828(4) 0.15385(17) 0.0504(11) Uani 1 d . . .
O2 O 0.69548(19) 0.9358(4) 0.04100(15) 0.0446(10) Uani 1 d . . .
O3 O 0.7665(2) 1.1456(4) 0.09073(18) 0.0544(11) Uani 1 d . . .
O4 O 0.9521(2) 0.7465(4) 0.09079(18) 0.0634(14) Uani 1 d . . .
O5 O 1.0467(2) 1.0302(4) 0.36273(16) 0.0539(11) Uani 1 d . . .
O6 O 1.1138(2) 1.1764(4) 0.30435(16) 0.0529(11) Uani 1 d . . .
O7 O 1.1829(2) 0.9652(4) 0.34923(16) 0.0563(12) Uani 1 d . . .
O8 O 0.82101(19) 0.8114(3) 0.12282(15) 0.0408(9) Uani 1 d . . .
O9 O 0.85952(19) 0.9622(4) 0.06805(14) 0.0422(10) Uani 1 d . . .
O10 O 0.87922(18) 0.9967(3) 0.16533(13) 0.0317(8) Uani 1 d . . .
O11 O 0.98968(19) 1.0475(3) 0.24925(15) 0.0418(9) Uani 1 d . . .
O12 O 1.0131(2) 0.9586(4) 0.14035(15) 0.0464(10) Uani 1 d . . .
O13 O 1.1135(2) 0.9804(4) 0.23808(14) 0.0435(10) Uani 1 d . . .
O14 O 0.9710(2) 0.7922(3) 0.20010(16) 0.0459(10) Uani 1 d . . .
O15 O 1.0529(2) 0.8412(4) 0.29970(15) 0.0470(10) Uani 1 d . . .
C1 C 0.6694(4) 1.0009(7) 0.1743(3) 0.063(2) Uani 1 d . . .
C2 C 0.6711(10) 1.1124(12) 0.1917(10) 0.259(13) Uani 1 d . . .
H2A H 0.7143 1.1255 0.2188 0.388 Uiso 1 calc R . .
H2B H 0.6329 1.1245 0.2041 0.388 Uiso 1 calc R . .
H2C H 0.6672 1.1624 0.1638 0.388 Uiso 1 calc R . .
C3 C 0.6820(11) 0.9355(16) 0.2196(9) 0.287(16) Uani 1 d . . .
H3A H 0.7279 0.9509 0.2429 0.430 Uiso 1 calc R . .
H3B H 0.6784 0.8580 0.2107 0.430 Uiso 1 calc R . .
H3C H 0.6481 0.9536 0.2356 0.430 Uiso 1 calc R . .
C4 C 0.6075(6) 0.988(3) 0.1376(7) 0.43(3) Uani 1 d . . .
H4A H 0.6048 1.0361 0.1093 0.648 Uiso 1 calc R . .
H4B H 0.5709 1.0067 0.1509 0.648 Uiso 1 calc R . .
H4C H 0.6022 0.9122 0.1262 0.648 Uiso 1 calc R . .
C5 C 0.6304(3) 0.9286(7) -0.0011(3) 0.0572(18) Uani 1 d . . .
C6 C 0.5846(4) 0.8393(8) 0.0118(3) 0.077(2) Uani 1 d . . .
H6A H 0.6085 0.7692 0.0172 0.116 Uiso 1 calc R . .
H6B H 0.5413 0.8328 -0.0160 0.116 Uiso 1 calc R . .
H6C H 0.5754 0.8603 0.0424 0.116 Uiso 1 calc R . .
C7 C 0.6443(4) 0.8936(10) -0.0497(3) 0.093(3) Uani 1 d . . .
H7A H 0.6710 0.9502 -0.0591 0.139 Uiso 1 calc R . .
H7B H 0.6007 0.8837 -0.0769 0.139 Uiso 1 calc R . .
H7C H 0.6698 0.8250 -0.0437 0.139 Uiso 1 calc R . .
C8 C 0.5944(4) 1.0403(8) -0.0091(4) 0.094(3) Uani 1 d . . .
H8A H 0.5862 1.0623 0.0217 0.141 Uiso 1 calc R . .
H8B H 0.5507 1.0351 -0.0366 0.141 Uiso 1 calc R . .
H8C H 0.6235 1.0946 -0.0176 0.141 Uiso 1 calc R . .
C9 C 0.7660(4) 1.2647(6) 0.0858(4) 0.075(2) Uani 1 d . . .
C10 C 0.8419(5) 1.3035(9) 0.1075(4) 0.110(4) Uani 1 d . . .
H10A H 0.8512 1.3312 0.1416 0.165 Uiso 1 calc R . .
H10B H 0.8498 1.3615 0.0862 0.165 Uiso 1 calc R . .
H10C H 0.8724 1.2421 0.1082 0.165 Uiso 1 calc R . .
C11 C 0.7293(7) 1.3156(9) 0.1195(6) 0.159(7) Uani 1 d . . .
H11A H 0.6798 1.3150 0.1019 0.239 Uiso 1 calc R . .
H11B H 0.7449 1.3908 0.1276 0.239 Uiso 1 calc R . .
H11C H 0.7398 1.2733 0.1506 0.239 Uiso 1 calc R . .
C12 C 0.7363(8) 1.2975(9) 0.0312(5) 0.176(8) Uani 1 d . . .
H12A H 0.7573 1.2536 0.0113 0.264 Uiso 1 calc R . .
H12B H 0.7457 1.3748 0.0277 0.264 Uiso 1 calc R . .
H12C H 0.6868 1.2853 0.0193 0.264 Uiso 1 calc R . .
C13 C 0.9933(4) 0.6675(9) 0.0735(4) 0.094(3) Uani 1 d . . .
C14 C 1.0654(5) 0.7223(10) 0.0819(4) 0.107(4) Uani 1 d . . .
H14A H 1.0588 0.7931 0.0649 0.160 Uiso 1 calc R . .
H14B H 1.0927 0.6751 0.0680 0.160 Uiso 1 calc R . .
H14C H 1.0892 0.7326 0.1179 0.160 Uiso 1 calc R . .
C15 C 0.9994(5) 0.5623(9) 0.1048(5) 0.109(4) Uani 1 d . . .
H15A H 1.0110 0.5812 0.1404 0.164 Uiso 1 calc R . .
H15B H 1.0353 0.5158 0.1003 0.164 Uiso 1 calc R . .
H15C H 0.9557 0.5232 0.0936 0.164 Uiso 1 calc R . .
C16 C 0.9558(7) 0.6489(13) 0.0159(5) 0.202(10) Uani 1 d . . .
H16A H 0.9126 0.6105 0.0108 0.303 Uiso 1 calc R . .
H16B H 0.9849 0.6052 0.0021 0.303 Uiso 1 calc R . .
H16C H 0.9465 0.7195 -0.0013 0.303 Uiso 1 calc R . .
C17 C 1.0330(4) 1.0112(8) 0.4087(3) 0.067(2) Uani 1 d . . .
C18 C 1.0981(7) 0.9915(15) 0.4497(4) 0.181(8) Uani 1 d . . .
H18A H 1.1214 0.9288 0.4412 0.272 Uiso 1 calc R . .
H18B H 1.0888 0.9764 0.4809 0.272 Uiso 1 calc R . .
H18C H 1.1273 1.0561 0.4542 0.272 Uiso 1 calc R . .
C19 C 0.9915(8) 0.9095(14) 0.4042(4) 0.172(7) Uani 1 d . . .
H19A H 1.0170 0.8474 0.3976 0.259 Uiso 1 calc R . .
H19B H 0.9483 0.9174 0.3764 0.259 Uiso 1 calc R . .
H19C H 0.9821 0.8972 0.4355 0.259 Uiso 1 calc R . .
C20 C 0.9928(13) 1.1023(16) 0.4180(7) 0.304(17) Uani 1 d . . .
H20A H 1.0188 1.1701 0.4212 0.456 Uiso 1 calc R . .
H20B H 0.9830 1.0890 0.4491 0.456 Uiso 1 calc R . .
H20C H 0.9497 1.1085 0.3900 0.456 Uiso 1 calc R . .
C21 C 1.1277(5) 1.2811(7) 0.3258(3) 0.077(2) Uani 1 d . . .
C22 C 1.1784(7) 1.2739(9) 0.3800(4) 0.133(5) Uani 1 d . . .
H22A H 1.1630 1.2176 0.3985 0.200 Uiso 1 calc R . .
H22B H 1.1803 1.3443 0.3968 0.200 Uiso 1 calc R . .
H22C H 1.2239 1.2551 0.3793 0.200 Uiso 1 calc R . .
C23 C 1.1511(7) 1.3587(9) 0.2935(5) 0.123(4) Uani 1 d . . .
H23A H 1.1894 1.3263 0.2855 0.184 Uiso 1 calc R . .
H23B H 1.1659 1.4272 0.3117 0.184 Uiso 1 calc R . .
H23C H 1.1133 1.3730 0.2624 0.184 Uiso 1 calc R . .
C24 C 1.0561(6) 1.3262(10) 0.3284(5) 0.123(4) Uani 1 d . . .
H24A H 1.0227 1.3300 0.2944 0.185 Uiso 1 calc R . .
H24B H 1.0629 1.3990 0.3434 0.185 Uiso 1 calc R . .
H24C H 1.0392 1.2770 0.3489 0.185 Uiso 1 calc R . .
C25 C 1.2538(4) 0.9354(8) 0.3686(3) 0.071(2) Uani 1 d . . .
C26 C 1.2867(5) 0.9892(10) 0.4208(4) 0.108(4) Uani 1 d . . .
H26A H 1.2853 1.0686 0.4171 0.163 Uiso 1 calc R . .
H26B H 1.3343 0.9652 0.4354 0.163 Uiso 1 calc R . .
H26C H 1.2613 0.9677 0.4430 0.163 Uiso 1 calc R . .
C27 C 1.2609(7) 0.8137(11) 0.3695(6) 0.186(8) Uani 1 d . . .
H27A H 1.2499 0.7843 0.3982 0.278 Uiso 1 calc R . .
H27B H 1.3079 0.7941 0.3727 0.278 Uiso 1 calc R . .
H27C H 1.2293 0.7832 0.3383 0.278 Uiso 1 calc R . .
C28 C 1.2872(6) 0.9847(17) 0.3321(5) 0.192(9) Uani 1 d . . .
H28A H 1.2643 0.9564 0.2982 0.288 Uiso 1 calc R . .
H28B H 1.3357 0.9648 0.3430 0.288 Uiso 1 calc R . .
H28C H 1.2829 1.0642 0.3319 0.288 Uiso 1 calc R . .
C29 C 0.7900(3) 0.7023(5) 0.1173(3) 0.0498(16) Uani 1 d . . .
C30 C 0.8413(4) 0.6230(6) 0.1540(3) 0.0643(19) Uani 1 d . . .
H30A H 0.8829 0.6179 0.1450 0.096 Uiso 1 calc R . .
H30B H 0.8203 0.5508 0.1517 0.096 Uiso 1 calc R . .
H30C H 0.8528 0.6505 0.1884 0.096 Uiso 1 calc R . .
C31 C 0.7237(4) 0.7096(6) 0.1320(3) 0.070(2) Uani 1 d . . .
H31A H 0.7350 0.7410 0.1657 0.105 Uiso 1 calc R . .
H31B H 0.7047 0.6365 0.1318 0.105 Uiso 1 calc R . .
H31C H 0.6900 0.7559 0.1078 0.105 Uiso 1 calc R . .
C32 C 0.7733(4) 0.6643(7) 0.0620(3) 0.069(2) Uani 1 d . . .
H32A H 0.7416 0.7160 0.0395 0.104 Uiso 1 calc R . .
H32B H 0.7522 0.5919 0.0578 0.104 Uiso 1 calc R . .
H32C H 0.8155 0.6610 0.0538 0.104 Uiso 1 calc R . .
C33 C 0.8666(5) 0.9951(9) 0.0209(3) 0.082(3) Uani 1 d . . .
C34 C 0.8101(4) 1.0647(11) -0.0113(3) 0.117(5) Uani 1 d . . .
H34A H 0.7739 1.0698 0.0036 0.176 Uiso 1 calc R . .
H34B H 0.7916 1.0323 -0.0449 0.176 Uiso 1 calc R . .
H34C H 0.8278 1.1377 -0.0140 0.176 Uiso 1 calc R . .
C35 C 0.9259(6) 0.9710(18) 0.0118(5) 0.204(10) Uani 1 d . . .
H35A H 0.9545 0.9237 0.0386 0.306 Uiso 1 calc R . .
H35B H 0.9506 1.0385 0.0109 0.306 Uiso 1 calc R . .
H35C H 0.9149 0.9335 -0.0205 0.306 Uiso 1 calc R . .
C36A C 0.8281(7) 0.8756(13) -0.0124(5) 0.057(4) Uani 0.50 d P . .
H36A H 0.7810 0.8696 -0.0123 0.085 Uiso 0.50 calc PR . .
H36B H 0.8542 0.8114 0.0040 0.085 Uiso 0.50 calc PR . .
H36C H 0.8279 0.8800 -0.0470 0.085 Uiso 0.50 calc PR . .
C36B C 0.9210(8) 1.1117(19) 0.0448(6) 0.091(7) Uani 0.50 d P . .
H36D H 0.8967 1.1646 0.0586 0.136 Uiso 0.50 calc PR . .
H36E H 0.9330 1.1456 0.0174 0.136 Uiso 0.50 calc PR . .
H36F H 0.9628 1.0881 0.0712 0.136 Uiso 0.50 calc PR . .
C37 C 0.8623(4) 1.1590(7) 0.2392(3) 0.077(3) Uani 1 d . . .
H37A H 0.8125 1.1498 0.2279 0.116 Uiso 1 calc R . .
H37B H 0.8740 1.2175 0.2198 0.116 Uiso 1 calc R . .
H37C H 0.8789 1.1779 0.2749 0.116 Uiso 1 calc R . .
C38 C 0.8776(4) 0.9034(7) 0.2628(3) 0.0622(19) Uani 1 d . . .
H38A H 0.8278 0.8944 0.2493 0.093 Uiso 1 calc R . .
H38B H 0.8915 0.9185 0.2989 0.093 Uiso 1 calc R . .
H38C H 0.8998 0.8364 0.2573 0.093 Uiso 1 calc R . .
C39 C 1.0503(4) 1.1853(6) 0.1769(3) 0.069(2) Uani 1 d . . .
H39A H 1.0312 1.2090 0.1418 0.104 Uiso 1 calc R . .
H39B H 1.0895 1.2313 0.1947 0.104 Uiso 1 calc R . .
H39C H 1.0152 1.1918 0.1929 0.104 Uiso 1 calc R . .
C40 C 1.1518(4) 1.0228(8) 0.1489(3) 0.076(3) Uani 1 d . . .
H40A H 1.1348 1.0520 0.1147 0.115 Uiso 1 calc R . .
H40B H 1.1647 0.9463 0.1479 0.115 Uiso 1 calc R . .
H40C H 1.1917 1.0648 0.1690 0.115 Uiso 1 calc R . .
C41 C 1.1186(4) 0.7193(7) 0.2346(3) 0.066(2) Uani 1 d . . .
H41A H 1.1070 0.6670 0.2069 0.100 Uiso 1 calc R . .
H41B H 1.1540 0.6881 0.2638 0.100 Uiso 1 calc R . .
H41C H 1.1358 0.7866 0.2245 0.100 Uiso 1 calc R . .
C42 C 1.0087(4) 0.6152(6) 0.2735(3) 0.070(2) Uani 1 d . . .
H42A H 0.9997 0.5615 0.2464 0.104 Uiso 1 calc R . .
H42B H 0.9669 0.6274 0.2817 0.104 Uiso 1 calc R . .
H42C H 1.0448 0.5880 0.3033 0.104 Uiso 1 calc R . .

loop_
_atom_site_aniso_label
_atom_site_aniso_U_11
_atom_site_aniso_U_22
_atom_site_aniso_U_33
_atom_site_aniso_U_23
_atom_site_aniso_U_13
_atom_site_aniso_U_12
Zr1 0.0261(3) 0.0313(3) 0.0390(3) -0.0024(2) 0.0120(2) 0.0017(2)
Zr2 0.0254(3) 0.0404(4) 0.0391(3) -0.0096(2) 0.0115(2) 0.0023(2)
Zr3 0.0300(3) 0.0451(4) 0.0331(3) -0.0011(2) 0.0082(2) 0.0007(2)
As1 0.0308(3) 0.0396(4) 0.0354(3) -0.0061(2) 0.0124(2) 0.0033(2)
As2 0.0342(3) 0.0567(4) 0.0370(3) 0.0023(3) 0.0133(3) -0.0096(3)
As3 0.0367(3) 0.0343(4) 0.0510(4) 0.0054(3) 0.0137(3) 0.0058(2)
O1 0.040(2) 0.064(3) 0.056(3) -0.005(2) 0.027(2) 0.005(2)
O2 0.027(2) 0.050(3) 0.052(2) -0.010(2) 0.0071(17) 0.0010(17)
O3 0.049(3) 0.031(3) 0.074(3) 0.003(2) 0.009(2) 0.0041(19)
O4 0.037(2) 0.079(4) 0.070(3) -0.039(3) 0.013(2) 0.013(2)
O5 0.058(3) 0.067(3) 0.043(2) -0.001(2) 0.025(2) 0.009(2)
O6 0.053(3) 0.047(3) 0.054(3) -0.012(2) 0.012(2) -0.010(2)
O7 0.032(2) 0.085(4) 0.047(2) 0.012(2) 0.0069(19) 0.003(2)
O8 0.035(2) 0.030(2) 0.058(2) -0.0036(18) 0.0163(18) -0.0027(16)
O9 0.031(2) 0.062(3) 0.034(2) -0.0015(18) 0.0125(17) -0.0021(18)
O10 0.0304(19) 0.032(2) 0.0330(19) -0.0040(15) 0.0116(16) 0.0014(15)
O11 0.029(2) 0.043(3) 0.046(2) -0.0004(18) 0.0029(17) -0.0016(17)
O12 0.032(2) 0.063(3) 0.043(2) -0.005(2) 0.0115(18) -0.0018(19)
O13 0.034(2) 0.059(3) 0.037(2) 0.0009(18) 0.0119(17) 0.0055(18)
O14 0.039(2) 0.038(3) 0.057(2) -0.0031(19) 0.0114(19) 0.0004(18)
O15 0.052(2) 0.043(3) 0.049(2) 0.0041(19) 0.020(2) 0.0009(19)
C1 0.050(4) 0.084(6) 0.074(5) -0.011(4) 0.046(4) 0.007(4)
C2 0.31(2) 0.120(13) 0.52(4) -0.058(17) 0.38(3) -0.015(13)
C3 0.35(3) 0.24(2) 0.45(3) 0.24(2) 0.38(3) 0.191(19)
C4 0.050(7) 1.08(8) 0.165(15) -0.33(3) 0.038(8) -0.016(18)
C5 0.035(3) 0.070(5) 0.054(4) -0.010(3) -0.002(3) -0.004(3)
C6 0.043(4) 0.096(7) 0.086(6) -0.018(5) 0.013(4) -0.022(4)
C7 0.066(5) 0.145(10) 0.056(5) -0.025(5) 0.007(4) -0.023(5)
C8 0.040(4) 0.086(7) 0.129(8) 0.005(6) -0.009(5) 0.011(4)
C9 0.077(5) 0.037(5) 0.106(6) 0.002(4) 0.022(5) -0.002(4)
C10 0.103(8) 0.092(8) 0.126(9) -0.006(7) 0.025(7) -0.040(6)
C11 0.171(12) 0.047(7) 0.33(2) 0.019(9) 0.175(14) 0.027(7)
C12 0.254(17) 0.051(7) 0.127(10) 0.033(6) -0.065(10) 0.005(8)
C13 0.067(5) 0.106(8) 0.097(6) -0.060(6) 0.011(5) 0.041(5)
C14 0.076(6) 0.137(10) 0.126(8) 0.018(7) 0.059(6) 0.050(6)
C15 0.080(6) 0.075(7) 0.178(11) -0.051(7) 0.050(7) 0.016(5)
C16 0.160(11) 0.267(19) 0.127(10) -0.143(12) -0.021(8) 0.127(12)
C17 0.064(5) 0.098(7) 0.045(4) 0.007(4) 0.027(4) 0.002(4)
C18 0.140(11) 0.34(2) 0.048(6) 0.020(9) 0.008(6) -0.088(13)
C19 0.238(16) 0.224(18) 0.076(7) -0.004(9) 0.080(9) -0.115(14)
C20 0.57(4) 0.23(2) 0.28(2) 0.148(17) 0.37(3) 0.26(3)
C21 0.089(6) 0.056(5) 0.069(5) -0.007(4) 0.002(4) -0.015(4)
C22 0.164(11) 0.082(8) 0.093(7) -0.024(6) -0.037(7) -0.002(7)
C23 0.156(11) 0.071(8) 0.156(10) -0.027(7) 0.071(9) -0.061(7)
C24 0.138(10) 0.090(9) 0.151(10) 0.019(7) 0.060(8) 0.041(7)
C25 0.042(4) 0.099(7) 0.060(4) 0.004(4) 0.001(3) 0.018(4)
C26 0.066(6) 0.148(11) 0.079(6) -0.005(6) -0.018(5) 0.006(6)
C27 0.145(12) 0.087(10) 0.237(17) -0.038(10) -0.053(11) 0.057(9)
C28 0.063(7) 0.40(3) 0.127(11) 0.021(13) 0.048(7) -0.009(11)
C29 0.045(4) 0.030(4) 0.072(4) -0.005(3) 0.017(3) -0.006(3)
C30 0.070(5) 0.035(4) 0.085(5) -0.001(4) 0.022(4) -0.006(3)
C31 0.049(4) 0.049(5) 0.119(6) -0.003(4) 0.035(4) -0.019(3)
C32 0.061(4) 0.057(5) 0.080(5) -0.018(4) 0.011(4) -0.010(4)
C33 0.083(6) 0.134(9) 0.047(4) 0.032(5) 0.045(4) 0.042(5)
C34 0.045(5) 0.228(14) 0.080(6) 0.087(7) 0.022(4) 0.018(6)
C35 0.084(8) 0.46(3) 0.102(9) 0.140(14) 0.071(7) 0.104(12)
C36A 0.053(8) 0.085(11) 0.040(7) -0.004(7) 0.025(6) -0.007(7)
C36B 0.053(9) 0.16(2) 0.063(10) 0.044(11) 0.022(8) -0.015(10)
C37 0.066(5) 0.085(6) 0.073(5) -0.029(4) 0.013(4) 0.034(4)
C38 0.056(4) 0.082(6) 0.057(4) 0.003(4) 0.030(3) -0.013(4)
C39 0.091(6) 0.055(5) 0.059(4) 0.008(4) 0.022(4) -0.007(4)
C40 0.053(4) 0.131(8) 0.053(4) -0.001(4) 0.028(4) -0.027(5)
C41 0.045(4) 0.069(5) 0.087(5) -0.013(4) 0.025(4) 0.014(3)
C42 0.075(5) 0.042(5) 0.095(6) 0.018(4) 0.033(4) 0.004(4)

loop_
_atom_type_symbol
_atom_type_description
_atom_type_scat_dispersion_real
_atom_type_scat_dispersion_imag
_atom_type_scat_source
C C 0.0033 0.0016 'International Tables Vol C Tables 4.2.6.8 and 6.1.1.4'
H H 0.0000 0.0000 'International Tables Vol C Tables 4.2.6.8 and 6.1.1.4'
O O 0.0106 0.0060 'International Tables Vol C Tables 4.2.6.8 and 6.1.1.4'
As As 0.0499 2.0058 'International Tables Vol C Tables 4.2.6.8 and 6.1.1.4'
Zr Zr -2.9673 0.5597 'International Tables Vol C Tables 4.2.6.8 and 6.1.1.4'

loop_
_geom_angle_atom_site_label_1
_geom_angle_atom_site_label_2
_geom_angle_atom_site_label_3
_geom_angle
_geom_angle_site_symmetry_1
_geom_angle_site_symmetry_3
_geom_angle_publ_flag
O3 Zr1 O2 101.32(19) . . ?
O3 Zr1 O1 97.1(2) . . ?
O2 Zr1 O1 101.57(17) . . ?
O3 Zr1 O9 93.69(18) . . ?
O2 Zr1 O9 96.59(15) . . ?
O1 Zr1 O9 156.57(16) . . ?
O3 Zr1 O8 157.83(16) . . ?
O2 Zr1 O8 95.25(16) . . ?
O1 Zr1 O8 93.85(16) . . ?
O9 Zr1 O8 69.67(14) . . ?
O3 Zr1 O10 92.50(16) . . ?
O2 Zr1 O10 160.73(15) . . ?
O1 Zr1 O10 89.83(15) . . ?
O9 Zr1 O10 68.91(13) . . ?
O8 Zr1 O10 68.26(13) . . ?
O3 Zr1 Zr2 118.04(13) . . ?
O2 Zr1 Zr2 117.68(12) . . ?
O1 Zr1 Zr2 117.65(13) . . ?
O9 Zr1 Zr2 39.42(10) . . ?
O8 Zr1 Zr2 40.05(9) . . ?
O10 Zr1 Zr2 43.14(9) . . ?
O4 Zr2 O14 96.4(2) . . ?
O4 Zr2 O12 95.93(19) . . ?
O14 Zr2 O12 89.06(16) . . ?
O4 Zr2 O9 101.65(19) . . ?
O14 Zr2 O9 161.02(15) . . ?
O12 Zr2 O9 94.94(16) . . ?
O4 Zr2 O8 102.28(18) . . ?
O14 Zr2 O8 94.23(16) . . ?
O12 Zr2 O8 160.99(16) . . ?
O9 Zr2 O8 76.22(15) . . ?
O4 Zr2 O10 172.79(15) . . ?
O14 Zr2 O10 88.71(14) . . ?
O12 Zr2 O10 89.25(15) . . ?
O9 Zr2 O10 72.83(14) . . ?
O8 Zr2 O10 72.14(14) . . ?
O4 Zr2 Zr1 128.47(13) . . ?
O14 Zr2 Zr1 119.19(11) . . ?
O12 Zr2 Zr1 118.85(12) . . ?
O9 Zr2 Zr1 43.33(10) . . ?
O8 Zr2 Zr1 44.03(11) . . ?
O10 Zr2 Zr1 44.32(9) . . ?
O7 Zr3 O5 101.17(19) . . ?
O7 Zr3 O6 97.6(2) . . ?
O5 Zr3 O6 98.99(19) . . ?
O7 Zr3 O11 164.96(18) . . ?
O5 Zr3 O11 91.41(17) . . ?
O6 Zr3 O11 88.46(16) . . ?
O7 Zr3 O13 88.93(17) . . ?
O5 Zr3 O13 165.53(17) . . ?
O6 Zr3 O13 89.82(17) . . ?
O11 Zr3 O13 77.27(15) . . ?
O7 Zr3 O15 89.35(19) . . ?
O5 Zr3 O15 87.23(18) . . ?
O6 Zr3 O15 169.57(16) . . ?
O11 Zr3 O15 83.00(15) . . ?
O13 Zr3 O15 82.49(15) . . ?
O11 As1 O10 107.78(18) . . ?
O11 As1 C37 106.3(3) . . ?
O10 As1 C37 109.0(3) . . ?
O11 As1 C38 113.7(3) . . ?
O10 As1 C38 108.9(3) . . ?
C37 As1 C38 111.0(4) . . ?
O13 As2 O12 113.7(2) . . ?
O13 As2 C40 106.2(3) . . ?
O12 As2 C40 104.7(3) . . ?
O13 As2 C39 114.7(3) . . ?
O12 As2 C39 108.0(3) . . ?
C40 As2 C39 108.9(4) . . ?
O15 As3 O14 111.9(2) . . ?
O15 As3 C41 112.9(3) . . ?
O14 As3 C41 111.1(3) . . ?
O15 As3 C42 107.9(3) . . ?
O14 As3 C42 105.7(3) . . ?
C41 As3 C42 106.9(4) . . ?
C1 O1 Zr1 155.7(5) . . ?
C5 O2 Zr1 163.1(4) . . ?
C9 O3 Zr1 176.8(5) . . ?
C13 O4 Zr2 162.5(4) . . ?
C17 O5 Zr3 160.1(5) . . ?
C21 O6 Zr3 150.0(5) . . ?
C25 O7 Zr3 167.4(5) . . ?
C29 O8 Zr2 130.3(3) . . ?
C29 O8 Zr1 130.9(3) . . ?
Zr2 O8 Zr1 95.93(15) . . ?
C33 O9 Zr2 130.7(4) . . ?
C33 O9 Zr1 131.9(4) . . ?
Zr2 O9 Zr1 97.25(15) . . ?
As1 O10 Zr2 125.35(18) . . ?
As1 O10 Zr1 133.16(18) . . ?
Zr2 O10 Zr1 92.55(12) . . ?
As1 O11 Zr3 146.2(2) . . ?
As2 O12 Zr2 150.8(2) . . ?
As2 O13 Zr3 130.7(2) . . ?
As3 O14 Zr2 155.9(2) . . ?
As3 O15 Zr3 133.0(2) . . ?
C4 C1 C2 106.1(17) . . ?
C4 C1 C3 116.9(18) . . ?
C2 C1 C3 104.2(14) . . ?
C4 C1 O1 110.4(7) . . ?
C2 C1 O1 109.9(7) . . ?
C3 C1 O1 109.1(7) . . ?
O2 C5 C8 109.5(6) . . ?
O2 C5 C7 109.9(5) . . ?
C8 C5 C7 109.8(7) . . ?
O2 C5 C6 108.4(6) . . ?
C8 C5 C6 110.7(7) . . ?
C7 C5 C6 108.5(7) . . ?
O3 C9 C12 110.5(7) . . ?
O3 C9 C11 109.5(7) . . ?
C12 C9 C11 114.1(10) . . ?
O3 C9 C10 107.0(7) . . ?
C12 C9 C10 109.5(10) . . ?
C11 C9 C10 106.0(9) . . ?
O4 C13 C15 107.8(8) . . ?
O4 C13 C16 107.3(7) . . ?
C15 C13 C16 112.9(10) . . ?
O4 C13 C14 107.0(7) . . ?
C15 C13 C14 112.1(8) . . ?
C16 C13 C14 109.4(11) . . ?
O5 C17 C20 109.5(8) . . ?
O5 C17 C18 109.3(7) . . ?
C20 C17 C18 114.2(14) . . ?
O5 C17 C19 109.8(7) . . ?
C20 C17 C19 107.7(13) . . ?
C18 C17 C19 106.3(11) . . ?
O6 C21 C23 112.2(8) . . ?
O6 C21 C22 110.4(7) . . ?
C23 C21 C22 112.7(9) . . ?
O6 C21 C24 105.9(7) . . ?
C23 C21 C24 107.4(9) . . ?
C22 C21 C24 107.9(9) . . ?
O7 C25 C27 109.9(8) . . ?
O7 C25 C28 106.1(7) . . ?
C27 C25 C28 109.8(12) . . ?
O7 C25 C26 108.9(7) . . ?
C27 C25 C26 113.4(9) . . ?
C28 C25 C26 108.4(10) . . ?
O8 C29 C30 108.7(5) . . ?
O8 C29 C32 108.9(5) . . ?
C30 C29 C32 110.9(6) . . ?
O8 C29 C31 108.1(5) . . ?
C30 C29 C31 108.9(6) . . ?
C32 C29 C31 111.3(6) . . ?
C35 C33 O9 119.1(7) . . ?
C35 C33 C34 125.5(8) . . ?
O9 C33 C34 115.0(6) . . ?
C35 C33 C36A 89.8(12) . . ?
O9 C33 C36A 95.2(7) . . ?
C34 C33 C36A 91.5(9) . . ?
C35 C33 C36B 75.7(11) . . ?
O9 C33 C36B 96.9(7) . . ?
C34 C33 C36B 92.3(10) . . ?
C36A C33 C36B 164.3(8) . . ?

loop_
_geom_bond_atom_site_label_1
_geom_bond_atom_site_label_2
_geom_bond_distance
_geom_bond_site_symmetry_2
_geom_bond_publ_flag
Zr1 O3 1.937(4) . ?
Zr1 O2 1.945(4) . ?
Zr1 O1 1.967(4) . ?
Zr1 O9 2.303(4) . ?
Zr1 O8 2.326(4) . ?
Zr1 O10 2.328(4) . ?
Zr1 Zr2 3.3290(10) . ?
Zr2 O4 1.918(4) . ?
Zr2 O14 2.067(4) . ?
Zr2 O12 2.071(4) . ?
Zr2 O9 2.131(4) . ?
Zr2 O8 2.154(4) . ?
Zr2 O10 2.278(3) . ?
Zr3 O7 1.949(4) . ?
Zr3 O5 1.958(4) . ?
Zr3 O6 1.996(5) . ?
Zr3 O11 2.187(4) . ?
Zr3 O13 2.227(4) . ?
Zr3 O15 2.228(4) . ?
As1 O11 1.655(4) . ?
As1 O10 1.696(3) . ?
As1 C37 1.899(7) . ?
As1 C38 1.906(7) . ?
As2 O13 1.667(4) . ?
As2 O12 1.683(4) . ?
As2 C40 1.917(7) . ?
As2 C39 1.920(8) . ?
As3 O15 1.651(4) . ?
As3 O14 1.689(4) . ?
As3 C41 1.900(6) . ?
As3 C42 1.902(7) . ?
O1 C1 1.445(7) . ?
O2 C5 1.444(7) . ?
O3 C9 1.439(9) . ?
O4 C13 1.449(8) . ?
O5 C17 1.410(8) . ?
O6 C21 1.379(9) . ?
O7 C25 1.407(8) . ?
O8 C29 1.441(7) . ?
O9 C33 1.416(7) . ?
C1 C4 1.336(14) . ?
C1 C2 1.421(16) . ?
C1 C3 1.429(16) . ?
C5 C8 1.511(11) . ?
C5 C7 1.522(10) . ?
C5 C6 1.540(11) . ?
C9 C12 1.480(13) . ?
C9 C11 1.506(14) . ?
C9 C10 1.531(12) . ?
C13 C15 1.515(15) . ?
C13 C16 1.538(13) . ?
C13 C14 1.552(14) . ?
C17 C20 1.441(15) . ?
C17 C18 1.445(14) . ?
C17 C19 1.467(15) . ?
C21 C23 1.476(13) . ?
C21 C22 1.514(11) . ?
C21 C24 1.577(14) . ?
C25 C27 1.470(15) . ?
C25 C28 1.514(15) . ?
C25 C26 1.520(12) . ?
C29 C30 1.523(10) . ?
C29 C32 1.524(10) . ?
C29 C31 1.535(9) . ?
C33 C35 1.342(12) . ?
C33 C34 1.460(11) . ?
C33 C36A 1.745(17) . ?
C33 C36B 1.77(2) . ?
